data_7717782
loop_
_publ_author_name
'Holzhauer, Laura'
'Shekhovtsev, Vitalii'
'Bruschi, Cecilia'
'Gunther, Mathis'
'Fuhr, Olaf'
'Hodapp, Patrick PH'
'Bizzarri, Claudia'
'Wenzel, Wolfgang'
'Jung, Nicole'
'Braese, Stefan'

_publ_section_title
;
 Identification of novel triazolylquinoxaline-based metal complexes
 supported by experimental and virtual screenings
;
_journal_name_full 'Dalton Transactions'
_journal_paper_doi 10.1039/D4DT02068E
_journal_year 2025
_chemical_formula_moiety 'C16 H11 N5'
_chemical_formula_sum 'C16 H11 N5'
_chemical_formula_weight 273.30
_space_group_crystal_system monoclinic
_space_group_IT_number 14
_space_group_name_Hall '-P 2yn'
_space_group_name_H-M_alt 'P 1 21/n 1'
_atom_sites_solution_hydrogens geom
_atom_sites_solution_primary dual
_audit_creation_date 2022-10-27
_audit_creation_method
;
Olex2 1.2
(compiled 2017.08.10 svn.r3458 for OlexSys, GUI svn.r5381)
;
_audit_update_record
;
2024-02-28 deposited with the CCDC.	2024-12-10 downloaded from the CCDC.
;
_cell_angle_alpha 90
_cell_angle_beta 98.063(5)
_cell_angle_gamma 90
_cell_formula_units_Z 4
_cell_length_a 5.4429(3)
_cell_length_b 21.2456(10)
_cell_length_c 11.2685(7)
_cell_measurement_reflns_used 15210
_cell_measurement_temperature 150
_cell_measurement_theta_max 64.18
_cell_measurement_theta_min 3.62
_cell_volume 1290.18(12)
_computing_cell_refinement
;
X-Area Recipe 1.37.0.0 (STOE, 2021)
;
_computing_data_collection
;
X-Area Pilatus3_SV 1.31.186.0 (STOE, 2022)
;
_computing_data_reduction
;
X-Area Integrate 2.5.3.0 (STOE, 2021)
X-Area LANA 2.7.5.0 (STOE, 2022)
;
_computing_molecular_graphics 'Olex2 (Dolomanov et al., 2009)'
_computing_publication_material 'Olex2 (Dolomanov et al., 2009)'
_computing_structure_refinement 'ShelXL (Sheldrick, 2015)'
_computing_structure_solution 'ShelXT (Sheldrick, 2015)'
_diffrn_ambient_temperature 150
_diffrn_detector 'Eiger R 4M'
_diffrn_detector_area_resol_mean 13.33
_diffrn_detector_type DECTRIS
_diffrn_measured_fraction_theta_full 0.999
_diffrn_measured_fraction_theta_max 0.993
_diffrn_measurement_details
;
 2008 frames, detector distance = 80 mm
;
_diffrn_measurement_device 'Eulerian 4-circle diffractometer'
_diffrn_measurement_device_type 'Stoe StadiVari'
_diffrn_measurement_method 'rotation method, \w scans'
_diffrn_radiation_collimation '1.2 0.6 mm diameter'
_diffrn_radiation_monochromator 'Graded multilayer mirror'
_diffrn_radiation_polarisn_norm 0
_diffrn_radiation_probe x-ray
_diffrn_radiation_type GaK\a
_diffrn_radiation_wavelength 1.34143
_diffrn_reflns_av_R_equivalents 0.0291
_diffrn_reflns_av_unetI/netI 0.0188
_diffrn_reflns_Laue_measured_fraction_full 0.999
_diffrn_reflns_Laue_measured_fraction_max 0.993
_diffrn_reflns_limit_h_max 2
_diffrn_reflns_limit_h_min -7
_diffrn_reflns_limit_k_max 27
_diffrn_reflns_limit_k_min -27
_diffrn_reflns_limit_l_max 14
_diffrn_reflns_limit_l_min -14
_diffrn_reflns_number 21344
_diffrn_reflns_point_group_measured_fraction_full 0.999
_diffrn_reflns_point_group_measured_fraction_max 0.993
_diffrn_reflns_theta_full 53.597
_diffrn_reflns_theta_max 62.484
_diffrn_reflns_theta_min 3.620
_diffrn_source 'Metaljet D2'
_diffrn_source_current 3.570
_diffrn_source_power 0.250
_diffrn_source_target Ga
_diffrn_source_type 'Metaljet D2'
_diffrn_source_voltage 70
_exptl_absorpt_coefficient_mu 0.460
_exptl_absorpt_correction_T_max 1.0000
_exptl_absorpt_correction_T_min 1.0000
_exptl_absorpt_correction_type multi-scan
_exptl_absorpt_process_details
;
STOE LANA, absorption correction by scaling of reflection intensities.
J. Koziskova, F. Hahn, J. Richter, J. Kozisek, "Comparison of different
absorption corrections on the model structure of tetrakis(\m~2~-acetato)-
diaqua-di-copper(II)", Acta Chimica Slovaca, vol. 9, no. 2, 2016, pp. 136 - 140.
;
_exptl_crystal_colour colourless
_exptl_crystal_colour_primary colourless
_exptl_crystal_density_diffrn 1.407
_exptl_crystal_density_method 'not measured'
_exptl_crystal_description needle
_exptl_crystal_F_000 568
_exptl_crystal_size_max 0.18
_exptl_crystal_size_mid 0.03
_exptl_crystal_size_min 0.02
_refine_diff_density_max 0.211
_refine_diff_density_min -0.172
_refine_diff_density_rms 0.036
_refine_ls_extinction_method none
_refine_ls_goodness_of_fit_ref 1.038
_refine_ls_hydrogen_treatment constr
_refine_ls_matrix_type full
_refine_ls_number_parameters 190
_refine_ls_number_reflns 3099
_refine_ls_number_restraints 0
_refine_ls_restrained_S_all 1.038
_refine_ls_R_factor_all 0.0506
_refine_ls_R_factor_gt 0.0356
_refine_ls_shift/su_max 0.001
_refine_ls_shift/su_mean 0.000
_refine_ls_structure_factor_coef Fsqd
_refine_ls_weighting_details 'w=1/[\s^2^(Fo^2^)+(0.0654P)^2^] where P=(Fo^2^+2Fc^2^)/3'
_refine_ls_weighting_scheme calc
_refine_ls_wR_factor_gt 0.0966
_refine_ls_wR_factor_ref 0.1017
_reflns_Friedel_coverage 0.000
_reflns_number_gt 2301
_reflns_number_total 3099
_reflns_threshold_expression 'I > 2\s(I)'
_cod_data_source_file d4dt02068e3.cif
_cod_data_source_block gm-r102
_cod_database_code 7717782
_shelx_shelxl_version_number 2018/3
_shelx_space_group_comment
;
The symmetry employed for this shelxl refinement is uniquely defined
by the following loop, which should always be used as a source of
symmetry information in preference to the above space-group names.
They are only intended as comments.
;
_olex2_refinement_description
;
1. Fixed Uiso
 At 1.2 times of:
  All C(H) groups
2.a Aromatic/amide H refined with riding coordinates:
 C2(H2), C3(H3), C4(H4), C5(H5), C7(H7), C9(H9), C12(H12), C13(H13), C14(H14),
 C15(H15), C16(H16)
;
_olex2_submission_special_instructions 'No special instructions were received'

loop_
_space_group_symop_operation_xyz
'x, y, z'
'-x+1/2, y+1/2, -z+1/2'
'-x, -y, -z'
'x-1/2, -y-1/2, z-1/2'

loop_
_atom_site_label
_atom_site_type_symbol
_atom_site_fract_x
_atom_site_fract_y
_atom_site_fract_z
_atom_site_U_iso_or_equiv
_atom_site_adp_type
_atom_site_occupancy
_atom_site_site_symmetry_order
_atom_site_calc_flag
_atom_site_refinement_flags_posn
_atom_site_refinement_flags_adp
_atom_site_refinement_flags_occupancy
_atom_site_disorder_assembly
_atom_site_disorder_group
N1 N 0.94615(15) 0.67947(4) 0.40794(8) 0.0348(2) Uani 1 1 d . . . . .
N2 N 0.94123(19) 0.64457(5) 0.16503(9) 0.0474(3) Uani 1 1 d . . . . .
N3 N 0.62549(15) 0.61095(4) 0.42375(8) 0.0366(2) Uani 1 1 d . . . . .
N4 N 0.43065(16) 0.57446(4) 0.37475(9) 0.0435(2) Uani 1 1 d . . . . .
N5 N 0.30875(16) 0.55874(4) 0.46172(9) 0.0428(3) Uani 1 1 d . . . . .
C1 C 1.10968(18) 0.70534(5) 0.33982(9) 0.0350(2) Uani 1 1 d . . . . .
C2 C 1.28408(18) 0.74997(5) 0.39142(10) 0.0385(3) Uani 1 1 d . . . . .
H2 H 1.286098 0.762036 0.472732 0.046 Uiso 1 1 calc R . . . .
C3 C 1.45071(19) 0.77609(6) 0.32539(10) 0.0430(3) Uani 1 1 d . . . . .
H3 H 1.567241 0.806267 0.360936 0.052 Uiso 1 1 calc R . . . .
C4 C 1.4499(2) 0.75840(6) 0.20517(11) 0.0464(3) Uani 1 1 d . . . . .
H4 H 1.567488 0.776408 0.160299 0.056 Uiso 1 1 calc R . . . .
C5 C 1.2824(2) 0.71570(6) 0.15220(10) 0.0472(3) Uani 1 1 d . . . . .
H5 H 1.282555 0.704560 0.070569 0.057 Uiso 1 1 calc R . . . .
C6 C 1.1082(2) 0.68793(6) 0.21845(10) 0.0413(3) Uani 1 1 d . . . . .
C7 C 0.7891(2) 0.62007(6) 0.23164(10) 0.0424(3) Uani 1 1 d . . . . .
H7 H 0.672425 0.589487 0.197894 0.051 Uiso 1 1 calc R . . . .
C8 C 0.79281(19) 0.63786(5) 0.35376(10) 0.0363(2) Uani 1 1 d . . . . .
C9 C 0.62221(18) 0.61789(5) 0.54296(10) 0.0369(2) Uani 1 1 d . . . . .
H9 H 0.735988 0.641155 0.597826 0.044 Uiso 1 1 calc R . . . .
C10 C 0.42106(18) 0.58446(5) 0.56792(10) 0.0365(3) Uani 1 1 d . . . . .
C11 C 0.33254(17) 0.57464(5) 0.68288(10) 0.0374(3) Uani 1 1 d . . . . .
C12 C 0.46515(19) 0.59897(6) 0.78794(11) 0.0432(3) Uani 1 1 d . . . . .
H12 H 0.611391 0.622765 0.783599 0.052 Uiso 1 1 calc R . . . .
C13 C 0.3880(2) 0.58911(6) 0.89769(12) 0.0496(3) Uani 1 1 d . . . . .
H13 H 0.482270 0.605480 0.968272 0.060 Uiso 1 1 calc R . . . .
C14 C 0.1727(2) 0.55532(6) 0.90537(14) 0.0540(3) Uani 1 1 d . . . . .
H14 H 0.117510 0.549025 0.980810 0.065 Uiso 1 1 calc R . . . .
C15 C 0.0388(2) 0.53081(6) 0.80190(13) 0.0506(3) Uani 1 1 d . . . . .
H15 H -0.108609 0.507544 0.806612 0.061 Uiso 1 1 calc R . . . .
C16 C 0.11809(18) 0.54000(5) 0.69222(12) 0.0439(3) Uani 1 1 d . . . . .
H16 H 0.025698 0.522541 0.622154 0.053 Uiso 1 1 calc R . . . .

loop_
_atom_site_aniso_label
_atom_site_aniso_U_11
_atom_site_aniso_U_22
_atom_site_aniso_U_33
_atom_site_aniso_U_23
_atom_site_aniso_U_13
_atom_site_aniso_U_12
N1 0.0406(4) 0.0331(5) 0.0292(5) -0.0016(4) -0.0001(3) 0.0083(3)
N2 0.0630(6) 0.0463(6) 0.0302(5) -0.0046(4) -0.0026(4) 0.0159(4)
N3 0.0402(4) 0.0307(5) 0.0356(5) -0.0051(4) -0.0061(3) 0.0040(3)
N4 0.0438(5) 0.0350(5) 0.0464(6) -0.0089(4) -0.0116(4) 0.0032(4)
N5 0.0413(4) 0.0342(5) 0.0488(6) -0.0071(4) -0.0079(4) 0.0023(3)
C1 0.0425(5) 0.0347(6) 0.0268(5) 0.0017(4) 0.0010(4) 0.0133(4)
C2 0.0436(5) 0.0401(6) 0.0313(6) 0.0010(5) 0.0034(4) 0.0077(4)
C3 0.0445(5) 0.0449(7) 0.0392(7) 0.0073(5) 0.0042(4) 0.0093(4)
C4 0.0506(6) 0.0520(7) 0.0376(7) 0.0128(6) 0.0096(5) 0.0191(5)
C5 0.0611(7) 0.0547(8) 0.0261(6) 0.0044(5) 0.0073(5) 0.0239(6)
C6 0.0529(6) 0.0410(6) 0.0280(6) 0.0000(5) -0.0010(4) 0.0186(5)
C7 0.0539(6) 0.0366(6) 0.0331(6) -0.0066(5) -0.0072(5) 0.0113(5)
C8 0.0429(5) 0.0318(5) 0.0317(6) -0.0013(4) -0.0034(4) 0.0115(4)
C9 0.0396(5) 0.0321(6) 0.0363(6) -0.0047(4) -0.0042(4) 0.0009(4)
C10 0.0344(5) 0.0275(5) 0.0443(7) -0.0048(4) -0.0062(4) 0.0043(4)
C11 0.0338(5) 0.0281(5) 0.0489(7) -0.0018(5) 0.0011(4) 0.0039(4)
C12 0.0384(5) 0.0413(6) 0.0496(7) -0.0077(5) 0.0049(5) -0.0049(4)
C13 0.0515(6) 0.0489(7) 0.0492(8) -0.0077(6) 0.0096(5) -0.0033(5)
C14 0.0575(7) 0.0432(7) 0.0651(9) 0.0018(6) 0.0226(6) 0.0008(5)
C15 0.0419(5) 0.0362(6) 0.0754(10) 0.0021(6) 0.0138(6) -0.0013(5)
C16 0.0371(5) 0.0306(6) 0.0613(8) -0.0022(5) -0.0024(5) 0.0007(4)

loop_
_atom_type_symbol
_atom_type_description
_atom_type_scat_dispersion_real
_atom_type_scat_dispersion_imag
_atom_type_scat_source
C C 0.0150 0.0070 'International Tables Vol C Tables 4.2.6.8 and 6.1.1.4'
H H 0.0000 0.0000 'International Tables Vol C Tables 4.2.6.8 and 6.1.1.4'
N N 0.0250 0.0140 'International Tables Vol C Tables 4.2.6.8 and 6.1.1.4'

loop_
_geom_angle_atom_site_label_1
_geom_angle_atom_site_label_2
_geom_angle_atom_site_label_3
_geom_angle
_geom_angle_site_symmetry_1
_geom_angle_site_symmetry_3
_geom_angle_publ_flag
C8 N1 C1 115.62(9) . . ?
C7 N2 C6 116.82(10) . . ?
N4 N3 C8 122.06(9) . . ?
C9 N3 N4 110.21(9) . . ?
C9 N3 C8 127.69(9) . . ?
N5 N4 N3 106.86(9) . . ?
N4 N5 C10 109.95(9) . . ?
N1 C1 C2 119.49(9) . . ?
N1 C1 C6 121.37(10) . . ?
C2 C1 C6 119.14(11) . . ?
C1 C2 H2 119.7 . . ?
C3 C2 C1 120.54(10) . . ?
C3 C2 H2 119.7 . . ?
C2 C3 H3 119.9 . . ?
C2 C3 C4 120.19(12) . . ?
C4 C3 H3 119.9 . . ?
C3 C4 H4 119.6 . . ?
C5 C4 C3 120.77(12) . . ?
C5 C4 H4 119.6 . . ?
C4 C5 H5 119.9 . . ?
C4 C5 C6 120.19(11) . . ?
C6 C5 H5 119.9 . . ?
N2 C6 C1 120.84(11) . . ?
N2 C6 C5 120.00(10) . . ?
C5 C6 C1 119.16(11) . . ?
N2 C7 H7 119.1 . . ?
N2 C7 C8 121.80(11) . . ?
C8 C7 H7 119.1 . . ?
N1 C8 N3 115.74(9) . . ?
N1 C8 C7 123.53(11) . . ?
N3 C8 C7 120.73(10) . . ?
N3 C9 H9 127.2 . . ?
N3 C9 C10 105.65(9) . . ?
C10 C9 H9 127.2 . . ?
N5 C10 C11 123.55(10) . . ?
C9 C10 N5 107.33(11) . . ?
C9 C10 C11 129.10(10) . . ?
C12 C11 C10 120.26(10) . . ?
C16 C11 C10 121.73(10) . . ?
C16 C11 C12 117.99(11) . . ?
C11 C12 H12 119.4 . . ?
C13 C12 C11 121.24(10) . . ?
C13 C12 H12 119.4 . . ?
C12 C13 H13 119.9 . . ?
C12 C13 C14 120.10(12) . . ?
C14 C13 H13 119.9 . . ?
C13 C14 H14 120.3 . . ?
C15 C14 C13 119.40(13) . . ?
C15 C14 H14 120.3 . . ?
C14 C15 H15 119.8 . . ?
C16 C15 C14 120.43(11) . . ?
C16 C15 H15 119.8 . . ?
C11 C16 H16 119.6 . . ?
C15 C16 C11 120.82(11) . . ?
C15 C16 H16 119.6 . . ?

loop_
_geom_bond_atom_site_label_1
_geom_bond_atom_site_label_2
_geom_bond_distance
_geom_bond_site_symmetry_2
_geom_bond_publ_flag
N1 C1 1.3694(14) . ?
N1 C8 1.3068(14) . ?
N2 C6 1.3725(16) . ?
N2 C7 1.3016(16) . ?
N3 N4 1.3660(12) . ?
N3 C8 1.4071(15) . ?
N3 C9 1.3540(15) . ?
N4 N5 1.3019(14) . ?
N5 C10 1.3781(14) . ?
C1 C2 1.4082(15) . ?
C1 C6 1.4158(15) . ?
C2 H2 0.9500 . ?
C2 C3 1.3688(16) . ?
C3 H3 0.9500 . ?
C3 C4 1.4053(17) . ?
C4 H4 0.9500 . ?
C4 C5 1.3629(18) . ?
C5 H5 0.9500 . ?
C5 C6 1.4151(17) . ?
C7 H7 0.9500 . ?
C7 C8 1.4245(16) . ?
C9 H9 0.9500 . ?
C9 C10 1.3670(15) . ?
C10 C11 1.4591(17) . ?
C11 C12 1.3964(16) . ?
C11 C16 1.3962(15) . ?
C12 H12 0.9500 . ?
C12 C13 1.3769(18) . ?
C13 H13 0.9500 . ?
C13 C14 1.3871(18) . ?
C14 H14 0.9500 . ?
C14 C15 1.387(2) . ?
C15 H15 0.9500 . ?
C15 C16 1.3790(19) . ?
C16 H16 0.9500 . ?

loop_
_geom_torsion_atom_site_label_1
_geom_torsion_atom_site_label_2
_geom_torsion_atom_site_label_3
_geom_torsion_atom_site_label_4
_geom_torsion
_geom_torsion_site_symmetry_1
_geom_torsion_site_symmetry_2
_geom_torsion_site_symmetry_3
_geom_torsion_site_symmetry_4
_geom_torsion_publ_flag
N1 C1 C2 C3 179.47(9) . . . . ?
N1 C1 C6 N2 0.30(15) . . . . ?
N1 C1 C6 C5 -179.52(9) . . . . ?
N2 C7 C8 N1 0.04(16) . . . . ?
N2 C7 C8 N3 179.64(9) . . . . ?
N3 N4 N5 C10 -0.01(11) . . . . ?
N3 C9 C10 N5 -0.39(11) . . . . ?
N3 C9 C10 C11 178.54(9) . . . . ?
N4 N3 C8 N1 169.61(8) . . . . ?
N4 N3 C8 C7 -10.03(14) . . . . ?
N4 N3 C9 C10 0.40(11) . . . . ?
N4 N5 C10 C9 0.26(11) . . . . ?
N4 N5 C10 C11 -178.75(9) . . . . ?
N5 C10 C11 C12 175.94(10) . . . . ?
N5 C10 C11 C16 -2.75(15) . . . . ?
C1 N1 C8 N3 179.66(8) . . . . ?
C1 N1 C8 C7 -0.72(14) . . . . ?
C1 C2 C3 C4 -0.23(15) . . . . ?
C2 C1 C6 N2 179.95(9) . . . . ?
C2 C1 C6 C5 0.14(14) . . . . ?
C2 C3 C4 C5 0.73(16) . . . . ?
C3 C4 C5 C6 -0.79(16) . . . . ?
C4 C5 C6 N2 -179.46(10) . . . . ?
C4 C5 C6 C1 0.35(15) . . . . ?
C6 N2 C7 C8 0.82(15) . . . . ?
C6 C1 C2 C3 -0.20(15) . . . . ?
C7 N2 C6 C1 -0.97(15) . . . . ?
C7 N2 C6 C5 178.85(9) . . . . ?
C8 N1 C1 C2 -179.11(9) . . . . ?
C8 N1 C1 C6 0.54(13) . . . . ?
C8 N3 N4 N5 -178.03(8) . . . . ?
C8 N3 C9 C10 178.03(9) . . . . ?
C9 N3 N4 N5 -0.24(11) . . . . ?
C9 N3 C8 N1 -7.77(14) . . . . ?
C9 N3 C8 C7 172.60(9) . . . . ?
C9 C10 C11 C12 -2.84(16) . . . . ?
C9 C10 C11 C16 178.47(10) . . . . ?
C10 C11 C12 C13 -178.58(10) . . . . ?
C10 C11 C16 C15 179.44(10) . . . . ?
C11 C12 C13 C14 -1.03(18) . . . . ?
C12 C11 C16 C15 0.73(16) . . . . ?
C12 C13 C14 C15 1.02(19) . . . . ?
C13 C14 C15 C16 -0.15(18) . . . . ?
C14 C15 C16 C11 -0.73(17) . . . . ?
C16 C11 C12 C13 0.15(17) . . . . ?
